data_2205249
loop_
_publ_author_name
'Batsanov, Andrei S.'
'Viles, Sarah L.'
'Moore, Adrian J.'

_publ_section_title
;
 4-[(Methoxyglycyl)carbonyl]tetrathiafulvalene
;
_journal_issue 3
_journal_name_full 'Acta Crystallographica Section E'
_journal_page_first o648
_journal_page_last o650
_journal_paper_doi 10.1107/S160053680500396X
_journal_volume 61
_journal_year 2005
_chemical_formula_iupac 'C10 H9 N O3 S4'
_chemical_formula_moiety 'C10 H9 N O3 S4'
_chemical_formula_sum 'C10 H9 N O3 S4'
_chemical_formula_weight 319.42
_chemical_melting_point 426.0(10)
_chemical_name_systematic
;
4-[(Methoxyglycyl)carbonyl]tetrathiafulvalene
;
_space_group_IT_number 14
_symmetry_cell_setting monoclinic
_symmetry_space_group_name_Hall '-P 2ybc'
_symmetry_space_group_name_H-M 'P 1 21/c 1'
_atom_sites_solution_hydrogens difmap
_atom_sites_solution_primary direct
_atom_sites_solution_secondary difmap
_audit_creation_method SHELXL-97
_cell_angle_alpha 90.00
_cell_angle_beta 94.020(10)
_cell_angle_gamma 90.00
_cell_formula_units_Z 4
_cell_length_a 8.9306(11)
_cell_length_b 10.0106(12)
_cell_length_c 14.4694(17)
_cell_measurement_reflns_used 896
_cell_measurement_temperature 120(2)
_cell_measurement_theta_max 26.43
_cell_measurement_theta_min 12.06
_cell_volume 1290.4(3)
_computing_cell_refinement SMART
_computing_data_collection 'SMART (Bruker, 1998)'
_computing_data_reduction 'SAINT (Bruker, 2001)'
_computing_molecular_graphics SHELXTL
_computing_publication_material SHELXTL
_computing_structure_refinement SHELXTL
_computing_structure_solution 'SHELXTL (Bruker, 2001)'
_diffrn_ambient_temperature 120(2)
_diffrn_detector_area_resol_mean 8
_diffrn_measured_fraction_theta_full 0.998
_diffrn_measured_fraction_theta_max 0.998
_diffrn_measurement_device_type 'SMART 1K CCD area-detector'
_diffrn_measurement_method \w
_diffrn_radiation_monochromator graphite
_diffrn_radiation_source 'fine-focus sealed tube'
_diffrn_radiation_type MoK\a
_diffrn_radiation_wavelength 0.71073
_diffrn_reflns_av_R_equivalents 0.0404
_diffrn_reflns_av_sigmaI/netI 0.0245
_diffrn_reflns_limit_h_max 12
_diffrn_reflns_limit_h_min -12
_diffrn_reflns_limit_k_max 13
_diffrn_reflns_limit_k_min -13
_diffrn_reflns_limit_l_max 19
_diffrn_reflns_limit_l_min -19
_diffrn_reflns_number 15591
_diffrn_reflns_theta_full 29.07
_diffrn_reflns_theta_max 29.06
_diffrn_reflns_theta_min 2.29
_diffrn_standards_number 0
_exptl_absorpt_coefficient_mu 0.733
_exptl_absorpt_correction_T_max 0.9447
_exptl_absorpt_correction_T_min 0.8250
_exptl_absorpt_correction_type integration
_exptl_absorpt_process_details '(XPREP in SHELXTL; Bruker, 2001)'
_exptl_crystal_colour red
_exptl_crystal_density_diffrn 1.644
_exptl_crystal_density_meas ?
_exptl_crystal_density_method .
_exptl_crystal_description plate
_exptl_crystal_F_000 656
_exptl_crystal_size_max 0.24
_exptl_crystal_size_mid 0.23
_exptl_crystal_size_min 0.08
_refine_diff_density_max 0.439
_refine_diff_density_min -0.296
_refine_ls_extinction_method none
_refine_ls_goodness_of_fit_ref 1.044
_refine_ls_hydrogen_treatment refall
_refine_ls_matrix_type full
_refine_ls_number_parameters 199
_refine_ls_number_reflns 3448
_refine_ls_number_restraints 0
_refine_ls_restrained_S_all 1.044
_refine_ls_R_factor_all 0.0342
_refine_ls_R_factor_gt 0.0277
_refine_ls_shift/su_max 0.001
_refine_ls_shift/su_mean 0.000
_refine_ls_structure_factor_coef Fsqd
_refine_ls_weighting_details 'calc w = 1/[\s^2^(Fo^2^)+(0.041P)^2^+0.4425P] where P = (Fo^2^+2Fc^2^)/3'
_refine_ls_weighting_scheme calc
_refine_ls_wR_factor_gt 0.0718
_refine_ls_wR_factor_ref 0.0754
_reflns_number_gt 2992
_reflns_number_total 3448
_reflns_threshold_expression I>2\s(I)
_cod_data_source_file cv6459.cif
_cod_data_source_block I
_cod_depositor_comments
;
The following automatic conversions were performed:
'_symmetry_cell_setting' value 'Monoclinic' changed to 'monoclinic'
according to '/home/saulius/struct/CIF-dictionaries/cif_core.dic'
dictionary named 'cif_core.dic' version 2.4.1 from 2010-06-29.

Automatic conversion script
Id: cif_fix_enum 1527 2010-12-29 10:47:43Z saulius 

The following automatic conversions were performed:

'_chemical_melting_point' value '425-427' was changed to '426.0(10)'
- the average value was taken and precision was estimated.

Automatic conversion script
Id: cif_fix_values 1646 2011-03-28 12:23:43Z adriana 

The following automatic conversions were performed:

'_chemical_melting_point' value '425-427' was changed to '426.0(10)'
- the average value was taken and precision was
estimated.

'_symmetry_cell_setting' value 'Monoclinic' changed to
'monoclinic' according to
/home/saulius/struct/CIF-dictionaries/cif_core.dic dictionary named
'cif_core.dic' version 2.4.1 from 2010-06-29.

Automatic conversion script
Id: cif_fix_values 1715 2011-07-08 13:25:40Z adriana 
;
_cod_original_sg_symbol_H-M 'P 21/c'
_cod_database_code 2205249
_cod_database_fobs_code 2205249

loop_
_symmetry_equiv_pos_as_xyz
'x, y, z'
'-x, y+1/2, -z+1/2'
'-x, -y, -z'
'x, -y-1/2, z-1/2'

loop_
_atom_site_label
_atom_site_fract_x
_atom_site_fract_y
_atom_site_fract_z
_atom_site_U_iso_or_equiv
_atom_site_adp_type
_atom_site_calc_flag
_atom_site_occupancy
_atom_site_type_symbol
S1 0.31654(4) 0.50901(4) 0.20571(3) 0.02545(10) Uani d 1 S
S2 0.37980(4) 0.24574(3) 0.12324(2) 0.02162(9) Uani d 1 S
S3 0.63853(4) 0.61947(3) 0.12774(2) 0.02232(9) Uani d 1 S
S4 0.68464(4) 0.34903(4) 0.05305(3) 0.02224(9) Uani d 1 S
O1 0.02409(11) 0.54268(9) 0.27543(7) 0.0204(2) Uani d 1 O
O2 -0.06966(12) 0.33910(11) 0.46168(7) 0.0278(2) Uani d 1 O
O3 -0.27565(11) 0.46906(10) 0.44306(7) 0.0229(2) Uani d 1 O
N -0.06180(13) 0.33054(12) 0.26651(8) 0.0199(2) Uani d 1 N
H1N -0.049(2) 0.250(2) 0.2532(13) 0.033(5) Uiso d 1 H
C1 0.43760(15) 0.41264(14) 0.14217(9) 0.0192(3) Uani d 1 C
C2 0.17682(15) 0.38517(13) 0.20570(9) 0.0167(2) Uani d 1 C
C3 0.20686(15) 0.26681(14) 0.16786(9) 0.0184(3) Uani d 1 C
H3 0.143(2) 0.1965(19) 0.1643(12) 0.023(4) Uiso d 1 H
C4 0.56732(15) 0.45663(13) 0.11097(9) 0.0180(3) Uani d 1 C
C5 0.80147(17) 0.58979(17) 0.07135(12) 0.0291(3) Uani d 1 C
H5 0.863(3) 0.656(2) 0.0678(15) 0.046(6) Uiso d 1 H
C6 0.82101(18) 0.46829(17) 0.03798(13) 0.0329(4) Uani d 1 C
H6 0.899(3) 0.434(3) 0.0050(18) 0.072(8) Uiso d 1 H
C7 0.04009(15) 0.42488(13) 0.25122(9) 0.0166(2) Uani d 1 C
C8 -0.19709(16) 0.36759(14) 0.30959(10) 0.0197(3) Uani d 1 C
H81 -0.239(2) 0.4480(19) 0.2811(12) 0.026(4) Uiso d 1 H
H82 -0.267(2) 0.2993(19) 0.3017(12) 0.027(5) Uiso d 1 H
C9 -0.16922(16) 0.38916(13) 0.41340(10) 0.0193(3) Uani d 1 C
C10 -0.2678(2) 0.50040(17) 0.54129(11) 0.0271(3) Uani d 1 C
H101 -0.241(3) 0.428(3) 0.5770(15) 0.052(6) Uiso d 1 H
H102 -0.190(3) 0.565(3) 0.5534(16) 0.059(7) Uiso d 1 H
H103 -0.358(3) 0.537(2) 0.5529(15) 0.053(7) Uiso d 1 H

loop_
_atom_site_aniso_label
_atom_site_aniso_U_11
_atom_site_aniso_U_22
_atom_site_aniso_U_33
_atom_site_aniso_U_12
_atom_site_aniso_U_13
_atom_site_aniso_U_23
S1 0.02847(19) 0.01606(17) 0.0340(2) -0.00665(13) 0.01746(15) -0.00825(13)
S2 0.02446(18) 0.01328(16) 0.02883(18) -0.00260(12) 0.01403(14) -0.00290(12)
S3 0.02395(18) 0.01692(17) 0.02674(18) -0.00515(13) 0.00641(14) -0.00386(13)
S4 0.01893(17) 0.01847(17) 0.03028(19) -0.00185(13) 0.00848(13) -0.00419(13)
O1 0.0228(5) 0.0133(4) 0.0257(5) 0.0007(4) 0.0059(4) -0.0016(4)
O2 0.0263(5) 0.0292(6) 0.0283(5) 0.0084(5) 0.0058(4) 0.0069(4)
O3 0.0251(5) 0.0212(5) 0.0231(5) 0.0066(4) 0.0067(4) -0.0002(4)
N 0.0219(6) 0.0131(5) 0.0257(6) 0.0011(4) 0.0090(5) -0.0015(4)
C1 0.0220(7) 0.0150(6) 0.0216(6) -0.0021(5) 0.0078(5) -0.0019(5)
C2 0.0192(6) 0.0137(6) 0.0178(6) -0.0012(5) 0.0048(5) 0.0016(5)
C3 0.0194(6) 0.0150(6) 0.0215(6) -0.0022(5) 0.0072(5) 0.0007(5)
C4 0.0205(6) 0.0151(6) 0.0187(6) -0.0018(5) 0.0044(5) -0.0014(5)
C5 0.0199(7) 0.0261(8) 0.0423(9) -0.0086(6) 0.0088(6) -0.0039(7)
C6 0.0196(7) 0.0287(8) 0.0521(10) -0.0067(6) 0.0152(7) -0.0069(7)
C7 0.0188(6) 0.0152(6) 0.0161(6) 0.0019(5) 0.0032(5) 0.0014(5)
C8 0.0171(6) 0.0168(6) 0.0260(7) -0.0006(5) 0.0061(5) -0.0010(5)
C9 0.0199(6) 0.0132(6) 0.0258(6) -0.0004(5) 0.0081(5) 0.0033(5)
C10 0.0345(9) 0.0247(8) 0.0228(7) 0.0039(7) 0.0073(6) -0.0012(6)

loop_
_atom_type_symbol
_atom_type_description
_atom_type_scat_dispersion_real
_atom_type_scat_dispersion_imag
_atom_type_scat_source
C C 0.0033 0.0016 'International Tables Vol C Tables 4.2.6.8 and 6.1.1.4'
H H 0.0000 0.0000 'International Tables Vol C Tables 4.2.6.8 and 6.1.1.4'
N N 0.0061 0.0033 'International Tables Vol C Tables 4.2.6.8 and 6.1.1.4'
O O 0.0106 0.0060 'International Tables Vol C Tables 4.2.6.8 and 6.1.1.4'
S S 0.1246 0.1234 'International Tables Vol C Tables 4.2.6.8 and 6.1.1.4'

loop_
_geom_angle_atom_site_label_1
_geom_angle_atom_site_label_2
_geom_angle_atom_site_label_3
_geom_angle
_geom_angle_publ_flag
C1 S1 C2 94.33(6) yes
C3 S2 C1 94.93(7) yes
C5 S3 C4 94.76(7) yes
C6 S4 C4 94.91(7) yes
C9 O3 C10 117.19(12) yes
C7 N C8 119.19(12) yes
C7 N H1N 122.2(14) ?
C8 N H1N 118.6(14) ?
C4 C1 S1 124.86(11) ?
C4 C1 S2 120.46(11) ?
S1 C1 S2 114.66(7) yes
C3 C2 C7 127.85(12) yes
C3 C2 S1 117.44(10) yes
C7 C2 S1 114.68(9) yes
C2 C3 S2 118.05(11) yes
C2 C3 H3 124.6(11) ?
S2 C3 H3 117.4(11) ?
C1 C4 S4 121.03(11) ?
C1 C4 S3 124.59(11) ?
S4 C4 S3 114.33(7) yes
C6 C5 S3 117.56(12) yes
C6 C5 H5 125.5(15) ?
S3 C5 H5 116.9(15) ?
C5 C6 S4 118.41(12) yes
C5 C6 H6 130.0(17) ?
S4 C6 H6 111.6(17) ?
O1 C7 N 122.00(12) yes
O1 C7 C2 119.67(12) yes
N C7 C2 118.32(12) yes
N C8 C9 112.23(12) ?
N C8 H81 109.7(11) ?
C9 C8 H81 109.5(11) ?
N C8 H82 109.5(11) ?
C9 C8 H82 106.7(11) ?
H81 C8 H82 109.1(15) ?
O2 C9 O3 125.26(13) ?
O2 C9 C8 125.35(13) ?
O3 C9 C8 109.36(12) ?
O3 C10 H101 112.1(15) ?
O3 C10 H102 108.1(14) ?
H101 C10 H102 106(2) ?
O3 C10 H103 106.5(14) ?
H101 C10 H103 115(2) ?
H102 C10 H103 109(2) ?

loop_
_geom_bond_atom_site_label_1
_geom_bond_atom_site_label_2
_geom_bond_distance
_geom_bond_publ_flag
S1 C1 1.7562(14) yes
S1 C2 1.7590(14) yes
S2 C3 1.7281(14) yes
S2 C1 1.7644(14) yes
S3 C5 1.7430(16) yes
S3 C4 1.7603(14) yes
S4 C6 1.7302(16) yes
S4 C4 1.7560(14) yes
O1 C7 1.2413(16) yes
O2 C9 1.2012(18) yes
O3 C9 1.3359(16) yes
O3 C10 1.4524(18) yes
N C7 1.3405(18) yes
N C8 1.4463(17) yes
N H1N 0.84(2) ?
C1 C4 1.3465(19) yes
C2 C3 1.3402(19) yes
C2 C7 1.4818(18) yes
C3 H3 0.905(19) ?
C5 C6 1.325(2) yes
C5 H5 0.86(2) ?
C6 H6 0.94(3) ?
C8 C9 1.521(2) yes
C8 H81 0.966(19) ?
C8 H82 0.927(19) ?
C10 H101 0.91(2) ?
C10 H102 0.96(3) ?
C10 H103 0.91(2) ?

loop_
_geom_hbond_atom_site_label_D
_geom_hbond_atom_site_label_H
_geom_hbond_atom_site_label_A
_geom_hbond_site_symmetry_A
_geom_hbond_distance_DH
_geom_hbond_distance_HA
_geom_hbond_distance_DA
_geom_hbond_angle_DHA
N H1N O1 2_545 0.84(2) 2.13(2) 2.9688(15) 177.0(19)

loop_
_geom_torsion_atom_site_label_1
_geom_torsion_atom_site_label_2
_geom_torsion_atom_site_label_3
_geom_torsion_atom_site_label_4
_geom_torsion
_geom_torsion_publ_flag
C3 C2 C7 N 7.7(2) yes
C2 C7 N C8 -179.08(12) yes
C7 N C8 C9 -76.58(16) yes
N C8 C9 O3 156.57(11) yes
C8 C9 O3 C10 179.65(12) yes

loop_
_cod_related_entry_id
_cod_related_entry_database
_cod_related_entry_code
1 ChemSpider 21129873
